data_7060498
loop_
_publ_author_name
'Mikhailov, Artem A.'
'Komarov, Vladislav Yu.'
'Pishchur, Denis P.'
'Schaniel, Dominik'
'Kostin, Gennadiy A.'

_publ_section_title
;
 Nitrosyl linkage photoisomerization in heteroleptic fluoride ruthenium
 complexes derived from labile nitrate precursors
;
_journal_issue 18
_journal_name_full 'New Journal of Chemistry'
_journal_page_first 8192
_journal_page_last 8202
_journal_paper_doi 10.1039/D1NJ01038G
_journal_volume 45
_journal_year 2021
_chemical_formula_moiety '2(C5 H11 F N5 O4 Ru), F6 Si, 2(H2 O)'
_chemical_formula_sum 'C10 H26 F8 N10 O10 Ru2 Si'
_chemical_formula_weight 828.64
_space_group_crystal_system triclinic
_space_group_IT_number 2
_space_group_name_Hall '-P 1'
_space_group_name_H-M_alt 'P -1'
_atom_sites_solution_hydrogens mixed
_atom_sites_solution_primary dual
_audit_creation_date 2020-12-14
_audit_creation_method
;
Olex2 1.2
(compiled 2018.05.29 svn.r3508 for OlexSys, GUI svn.r5506)
;
_audit_update_record
;
2020-12-14 deposited with the CCDC.	2021-03-24 downloaded from the CCDC.
;
_cell_angle_alpha 103.780(2)
_cell_angle_beta 101.152(2)
_cell_angle_gamma 103.764(2)
_cell_formula_units_Z 1
_cell_length_a 6.7669(3)
_cell_length_b 9.2867(4)
_cell_length_c 11.4450(6)
_cell_measurement_reflns_used 6138
_cell_measurement_temperature 150(2)
_cell_measurement_theta_max 30.51
_cell_measurement_theta_min 2.37
_cell_volume 654.19(5)
_computing_molecular_graphics 'Olex2 (Dolomanov et al., 2009)'
_computing_publication_material 'Olex2 (Dolomanov et al., 2009)'
_computing_structure_refinement 'ShelXL (Sheldrick, 2015)'
_computing_structure_solution 'ShelXT (Sheldrick, 2015)'
_diffrn_ambient_temperature 150(2)
_diffrn_measured_fraction_theta_full 0.997
_diffrn_measured_fraction_theta_max 0.947
_diffrn_measurement_device_type 'Bruker APEX-II CCD'
_diffrn_measurement_method '\f and \w scans'
_diffrn_radiation_type MoK\a
_diffrn_radiation_wavelength 0.71073
_diffrn_reflns_av_R_equivalents 0.0312
_diffrn_reflns_av_unetI/netI 0.0368
_diffrn_reflns_Laue_measured_fraction_full 0.997
_diffrn_reflns_Laue_measured_fraction_max 0.947
_diffrn_reflns_limit_h_max 9
_diffrn_reflns_limit_h_min -9
_diffrn_reflns_limit_k_max 13
_diffrn_reflns_limit_k_min -13
_diffrn_reflns_limit_l_max 15
_diffrn_reflns_limit_l_min -15
_diffrn_reflns_number 12459
_diffrn_reflns_point_group_measured_fraction_full 0.997
_diffrn_reflns_point_group_measured_fraction_max 0.947
_diffrn_reflns_theta_full 25.242
_diffrn_reflns_theta_max 30.720
_diffrn_reflns_theta_min 1.900
_diffrn_standards_number 0
_exptl_absorpt_coefficient_mu 1.323
_exptl_absorpt_correction_T_max 0.7461
_exptl_absorpt_correction_T_min 0.6478
_exptl_absorpt_correction_type multi-scan
_exptl_absorpt_process_details
;
SADABS-2012/1 (Bruker,2012) was used for absorption correction.
wR2(int) was 0.0573 before and 0.0413 after correction.
The Ratio of minimum to maximum transmission is 0.8682.
The \l/2 correction factor is 0.0015.
;
_exptl_crystal_colour orange
_exptl_crystal_colour_primary orange
_exptl_crystal_density_diffrn 2.103
_exptl_crystal_description block
_exptl_crystal_F_000 410
_exptl_crystal_size_max 0.137
_exptl_crystal_size_mid 0.107
_exptl_crystal_size_min 0.059
_refine_diff_density_max 0.481
_refine_diff_density_min -0.661
_refine_diff_density_rms 0.098
_refine_ls_extinction_coef 0.0017(6)
_refine_ls_extinction_expression Fc^*^=kFc[1+0.001xFc^2^\l^3^/sin(2\q)]^-1/4^
_refine_ls_extinction_method 'SHELXL-2018/3 (Sheldrick 2018)'
_refine_ls_goodness_of_fit_ref 1.056
_refine_ls_hydrogen_treatment constr
_refine_ls_matrix_type full
_refine_ls_number_parameters 193
_refine_ls_number_reflns 3865
_refine_ls_number_restraints 0
_refine_ls_restrained_S_all 1.056
_refine_ls_R_factor_all 0.0285
_refine_ls_R_factor_gt 0.0238
_refine_ls_shift/su_max 0.001
_refine_ls_shift/su_mean 0.000
_refine_ls_structure_factor_coef Fsqd
_refine_ls_weighting_details 'w=1/[\s^2^(Fo^2^)+(0.0080P)^2^+0.4554P] where P=(Fo^2^+2Fc^2^)/3'
_refine_ls_weighting_scheme calc
_refine_ls_wR_factor_gt 0.0442
_refine_ls_wR_factor_ref 0.0458
_reflns_Friedel_coverage 0.000
_reflns_number_gt 3496
_reflns_number_total 3865
_reflns_threshold_expression 'I > 2\s(I)'
_cod_data_source_file d1nj01038g2.cif
_cod_data_source_block py2nh32sif6_150k
_cod_depositor_comments 'Adding full bibliography for 7060496--7060499.cif.'
_cod_database_code 7060498
_shelx_shelxl_version_number 2018/3
_shelx_space_group_comment
;
The symmetry employed for this shelxl refinement is uniquely defined
by the following loop, which should always be used as a source of
symmetry information in preference to the above space-group names.
They are only intended as comments.
;
_shelx_estimated_absorpt_t_max 0.926
_shelx_estimated_absorpt_t_min 0.840
_olex2_refinement_description
;
1. Fixed Uiso
 At 1.2 times of:
  All C(H) groups, All N(H,H,H) groups
 At 1.5 times of:
  All O(H,H) groups
2.a Free rotating group:
 O5(H5A,H5B)
2.b Aromatic/amide H refined with riding coordinates:
 C2(H2), C1(H1), C4(H4), C5(H5), C3(H3)
2.c Idealised Me refined as rotating group:
 N3(H3A,H3B,H3C), N2(H2A,H2B,H2C)
;
_olex2_submission_special_instructions 'No special instructions were received'

loop_
_space_group_symop_operation_xyz
'x, y, z'
'-x, -y, -z'

loop_
_atom_site_label
_atom_site_type_symbol
_atom_site_fract_x
_atom_site_fract_y
_atom_site_fract_z
_atom_site_U_iso_or_equiv
_atom_site_adp_type
_atom_site_occupancy
_atom_site_site_symmetry_order
_atom_site_calc_flag
_atom_site_refinement_flags_posn
_atom_site_refinement_flags_adp
_atom_site_refinement_flags_occupancy
_atom_site_disorder_assembly
_atom_site_disorder_group
Ru1 Ru 0.57886(2) 0.23300(2) 0.21677(2) 0.00936(5) Uani 1 1 d . . . . .
Si1 Si 1.000000 0.500000 0.000000 0.01497(15) Uani 1 2 d S T P . .
F1 F 0.38641(16) 0.02940(12) 0.11872(10) 0.0164(2) Uani 1 1 d . . . . .
F4 F 1.20449(18) 0.66389(13) 0.06176(11) 0.0221(3) Uani 1 1 d . . . . .
F3 F 1.10174(17) 0.42547(13) 0.11082(11) 0.0208(2) Uani 1 1 d . . . . .
F2 F 0.86136(18) 0.57625(13) 0.09344(11) 0.0228(3) Uani 1 1 d . . . . .
O1 O 0.8586(2) 0.54097(15) 0.34280(14) 0.0227(3) Uani 1 1 d . . . . .
O2 O 0.3210(2) 0.25089(14) 0.28470(13) 0.0160(3) Uani 1 1 d . . . . .
O5 O 0.9668(2) 0.90046(16) 0.13991(15) 0.0234(3) Uani 1 1 d . . . . .
H5A H 0.952104 0.802961 0.133315 0.035 Uiso 1 1 d G . . . .
H5B H 1.092872 0.944834 0.135817 0.035 Uiso 1 1 d G . . . .
O3 O 0.1464(2) 0.37076(19) 0.39119(15) 0.0288(4) Uani 1 1 d . . . . .
N3 N 0.8003(2) 0.16774(17) 0.13117(14) 0.0126(3) Uani 1 1 d . . . . .
H3A H 0.734755 0.106593 0.051463 0.015 Uiso 1 1 calc GR . . . .
H3B H 0.866168 0.113943 0.174104 0.015 Uiso 1 1 calc GR . . . .
H3C H 0.897184 0.253999 0.130315 0.015 Uiso 1 1 calc GR . . . .
N1 N 0.7486(2) 0.41681(17) 0.29619(14) 0.0135(3) Uani 1 1 d . . . . .
O4 O 0.4358(2) 0.50500(17) 0.36488(17) 0.0338(4) Uani 1 1 d . . . . .
N5 N 0.3024(3) 0.3819(2) 0.34965(16) 0.0197(4) Uani 1 1 d . . . . .
N4 N 0.6668(2) 0.12966(17) 0.35479(15) 0.0129(3) Uani 1 1 d . . . . .
N2 N 0.4568(2) 0.30644(19) 0.06683(15) 0.0164(3) Uani 1 1 d . . . . .
H2A H 0.356657 0.224689 0.007528 0.020 Uiso 1 1 calc GR . . . .
H2B H 0.562568 0.344278 0.033716 0.020 Uiso 1 1 calc GR . . . .
H2C H 0.398045 0.382326 0.093986 0.020 Uiso 1 1 calc GR . . . .
C2 C 0.7858(3) 0.1453(3) 0.5690(2) 0.0245(5) Uani 1 1 d . . . . .
H2 H 0.831907 0.205931 0.654198 0.029 Uiso 1 1 calc R . . . .
C1 C 0.7334(3) 0.2121(2) 0.47638(18) 0.0178(4) Uani 1 1 d . . . . .
H1 H 0.744762 0.319641 0.499196 0.021 Uiso 1 1 calc R . . . .
C4 C 0.7012(3) -0.0953(2) 0.4118(2) 0.0259(5) Uani 1 1 d . . . . .
H4 H 0.688089 -0.203098 0.387198 0.031 Uiso 1 1 calc R . . . .
C5 C 0.6509(3) -0.0228(2) 0.3230(2) 0.0187(4) Uani 1 1 d . . . . .
H5 H 0.603901 -0.081789 0.237391 0.022 Uiso 1 1 calc R . . . .
C3 C 0.7704(3) -0.0110(3) 0.5362(2) 0.0274(5) Uani 1 1 d . . . . .
H3 H 0.806905 -0.059280 0.598271 0.033 Uiso 1 1 calc R . . . .

loop_
_atom_site_aniso_label
_atom_site_aniso_U_11
_atom_site_aniso_U_22
_atom_site_aniso_U_33
_atom_site_aniso_U_23
_atom_site_aniso_U_13
_atom_site_aniso_U_12
Ru1 0.00972(8) 0.00844(7) 0.01005(8) 0.00309(5) 0.00289(5) 0.00237(5)
Si1 0.0144(4) 0.0148(3) 0.0213(4) 0.0107(3) 0.0087(3) 0.0060(3)
F1 0.0159(5) 0.0128(5) 0.0151(6) 0.0009(4) 0.0028(4) -0.0013(4)
F4 0.0192(6) 0.0184(6) 0.0279(7) 0.0104(5) 0.0066(5) 0.0005(5)
F3 0.0198(6) 0.0227(6) 0.0270(7) 0.0172(5) 0.0080(5) 0.0080(5)
F2 0.0258(6) 0.0229(6) 0.0298(7) 0.0132(5) 0.0176(5) 0.0126(5)
O1 0.0213(7) 0.0125(7) 0.0267(8) 0.0006(6) 0.0035(6) -0.0015(6)
O2 0.0153(7) 0.0141(6) 0.0217(7) 0.0056(6) 0.0098(5) 0.0057(5)
O5 0.0188(7) 0.0175(7) 0.0367(9) 0.0092(7) 0.0101(7) 0.0072(6)
O3 0.0196(8) 0.0430(9) 0.0269(9) 0.0054(7) 0.0125(6) 0.0149(7)
N3 0.0146(7) 0.0122(7) 0.0124(8) 0.0040(6) 0.0052(6) 0.0046(6)
N1 0.0145(8) 0.0135(7) 0.0136(8) 0.0036(6) 0.0046(6) 0.0062(6)
O4 0.0260(8) 0.0178(8) 0.0494(11) -0.0048(7) 0.0139(8) 0.0030(6)
N5 0.0180(8) 0.0256(9) 0.0158(9) 0.0030(7) 0.0041(7) 0.0104(7)
N4 0.0122(7) 0.0144(7) 0.0153(8) 0.0071(6) 0.0065(6) 0.0052(6)
N2 0.0140(8) 0.0200(8) 0.0181(9) 0.0102(7) 0.0043(6) 0.0058(6)
C2 0.0164(10) 0.0371(12) 0.0190(11) 0.0152(9) 0.0016(8) 0.0018(9)
C1 0.0160(9) 0.0195(10) 0.0165(10) 0.0067(8) 0.0044(7) 0.0013(7)
C4 0.0226(11) 0.0242(11) 0.0441(14) 0.0224(10) 0.0160(10) 0.0131(9)
C5 0.0210(10) 0.0169(9) 0.0233(11) 0.0082(8) 0.0107(8) 0.0086(8)
C3 0.0137(10) 0.0434(13) 0.0357(13) 0.0300(11) 0.0078(9) 0.0085(9)

loop_
_atom_type_symbol
_atom_type_description
_atom_type_scat_dispersion_real
_atom_type_scat_dispersion_imag
_atom_type_scat_source
C C 0.0033 0.0016 'International Tables Vol C Tables 4.2.6.8 and 6.1.1.4'
H H 0.0000 0.0000 'International Tables Vol C Tables 4.2.6.8 and 6.1.1.4'
F F 0.0171 0.0103 'International Tables Vol C Tables 4.2.6.8 and 6.1.1.4'
N N 0.0061 0.0033 'International Tables Vol C Tables 4.2.6.8 and 6.1.1.4'
O O 0.0106 0.0060 'International Tables Vol C Tables 4.2.6.8 and 6.1.1.4'
Ru Ru -1.2594 0.8363 'International Tables Vol C Tables 4.2.6.8 and 6.1.1.4'
Si Si 0.0817 0.0704 'International Tables Vol C Tables 4.2.6.8 and 6.1.1.4'

loop_
_geom_angle_atom_site_label_1
_geom_angle_atom_site_label_2
_geom_angle_atom_site_label_3
_geom_angle
_geom_angle_site_symmetry_1
_geom_angle_site_symmetry_3
_geom_angle_publ_flag
F1 Ru1 O2 81.94(5) . . ?
F1 Ru1 N3 86.36(5) . . ?
F1 Ru1 N4 86.92(5) . . ?
F1 Ru1 N2 85.07(6) . . ?
O2 Ru1 N3 168.17(5) . . ?
O2 Ru1 N4 87.79(5) . . ?
O2 Ru1 N2 89.69(6) . . ?
N3 Ru1 N4 89.83(6) . . ?
N3 Ru1 N2 91.05(6) . . ?
N1 Ru1 F1 176.76(6) . . ?
N1 Ru1 O2 99.15(6) . . ?
N1 Ru1 N3 92.62(6) . . ?
N1 Ru1 N4 96.16(7) . . ?
N1 Ru1 N2 91.88(7) . . ?
N2 Ru1 N4 171.87(6) . . ?
F4 Si1 F4 180.0 2_765 . ?
F4 Si1 F3 89.95(6) . 2_765 ?
F4 Si1 F3 90.05(6) 2_765 2_765 ?
F4 Si1 F3 89.95(6) 2_765 . ?
F4 Si1 F3 90.05(6) . . ?
F4 Si1 F2 90.46(6) 2_765 2_765 ?
F4 Si1 F2 89.54(6) 2_765 . ?
F4 Si1 F2 89.54(6) . 2_765 ?
F4 Si1 F2 90.46(6) . . ?
F3 Si1 F3 180.0 2_765 . ?
F2 Si1 F3 90.00(6) 2_765 2_765 ?
F2 Si1 F3 90.00(6) 2_765 . ?
F2 Si1 F3 90.00(6) . 2_765 ?
F2 Si1 F3 90.00(6) . . ?
F2 Si1 F2 180.0 2_765 . ?
N5 O2 Ru1 124.13(11) . . ?
O1 N1 Ru1 176.15(15) . . ?
O3 N5 O2 115.90(16) . . ?
O4 N5 O2 119.80(16) . . ?
O4 N5 O3 124.30(17) . . ?
C1 N4 Ru1 121.09(12) . . ?
C1 N4 C5 118.71(16) . . ?
C5 N4 Ru1 120.17(13) . . ?
C1 C2 C3 119.2(2) . . ?
N4 C1 C2 122.03(19) . . ?
C3 C4 C5 119.8(2) . . ?
N4 C5 C4 121.6(2) . . ?
C4 C3 C2 118.67(19) . . ?

loop_
_geom_bond_atom_site_label_1
_geom_bond_atom_site_label_2
_geom_bond_distance
_geom_bond_site_symmetry_2
_geom_bond_publ_flag
Ru1 F1 1.9449(10) . ?
Ru1 O2 2.0685(12) . ?
Ru1 N3 2.0710(14) . ?
Ru1 N1 1.7272(15) . ?
Ru1 N4 2.0978(15) . ?
Ru1 N2 2.0903(15) . ?
Si1 F4 1.6846(11) 2_765 ?
Si1 F4 1.6846(11) . ?
Si1 F3 1.6938(11) 2_765 ?
Si1 F3 1.6938(11) . ?
Si1 F2 1.6937(11) . ?
Si1 F2 1.6937(11) 2_765 ?
O1 N1 1.1461(19) . ?
O2 N5 1.314(2) . ?
O3 N5 1.231(2) . ?
O4 N5 1.227(2) . ?
N4 C1 1.346(2) . ?
N4 C5 1.347(2) . ?
C2 C1 1.381(3) . ?
C2 C3 1.383(3) . ?
C4 C5 1.380(3) . ?
C4 C3 1.377(3) . ?
